data_7023398
loop_
_publ_author_name
'Varnado, Jr, C Daniel'
'Rosen, Evelyn L.'
'Collins, Mary S.'
'Lynch, Vincent M.'
'Bielawski, Christopher W.'

_publ_section_title
;
 Synthesis and study of olefin metathesis catalysts supported by
 redox-switchable diaminocarbene[3]ferrocenophanes.
;
_journal_issue 36
_journal_name_full 'Dalton transactions (Cambridge, England : 2003)'
_journal_page_first 13251
_journal_page_last 13264
_journal_paper_doi 10.1039/c3dt51278a
_journal_volume 42
_journal_year 2013
_chemical_formula_moiety 'C13 H14 N2, Fe, Ir, Cl, 2 C O'
_chemical_formula_sum 'C15 H14 Cl Fe Ir N2 O2'
_chemical_formula_weight 537.78
_chemical_name_systematic
;
 ?
;
_space_group_IT_number 2
_symmetry_cell_setting triclinic
_symmetry_space_group_name_Hall '-P 1'
_symmetry_space_group_name_H-M 'P -1'
_atom_sites_solution_hydrogens geom
_atom_sites_solution_primary direct
_atom_sites_solution_secondary difmap
_audit_creation_method SHELXL-97
_cell_angle_alpha 98.77(3)
_cell_angle_beta 91.41(3)
_cell_angle_gamma 108.35(3)
_cell_formula_units_Z 4
_cell_length_a 7.8524(16)
_cell_length_b 12.170(2)
_cell_length_c 17.782(4)
_cell_measurement_reflns_used 28399
_cell_measurement_temperature 120(2)
_cell_measurement_theta_max 27.5
_cell_measurement_theta_min 2.0
_cell_volume 1589.3(6)
_computing_cell_refinement 'CrystalClear (Rigaku Inc., 2008)'
_computing_data_collection 'CrystalClear (Rigaku Inc., 2008)'
_computing_data_reduction 'CrystalClear (Rigaku Inc., 2008)'
_computing_molecular_graphics 'XP SHELXTL/PC, Siemens Analytical'
_computing_publication_material 'XL SHELXTL/PC, Siemens Analytical'
_computing_structure_refinement 'XL SHELXTL/PC, Siemens Analytical'
_computing_structure_solution
;

SIR97 - Altomare A., Burla M.C., Camalli M., Cascarano G.L., Giacovazzo C., 
Guagliardi A., Moliterni A.G.G., Polidori G.,Spagna R.
;
_diffrn_ambient_temperature 120(2)
_diffrn_measured_fraction_theta_full 0.996
_diffrn_measured_fraction_theta_max 0.996
_diffrn_measurement_device_type 'Rigaku AFC-12 with Saturn 724+ CCD'
_diffrn_measurement_method \w-scans
_diffrn_radiation_monochromator graphite
_diffrn_radiation_source 'fine-focus sealed tube'
_diffrn_radiation_type MoK\a
_diffrn_radiation_wavelength 0.71073
_diffrn_reflns_av_R_equivalents 0.0569
_diffrn_reflns_av_sigmaI/netI 0.0498
_diffrn_reflns_limit_h_max 10
_diffrn_reflns_limit_h_min -10
_diffrn_reflns_limit_k_max 12
_diffrn_reflns_limit_k_min -15
_diffrn_reflns_limit_l_max 23
_diffrn_reflns_limit_l_min -23
_diffrn_reflns_number 28399
_diffrn_reflns_theta_full 27.50
_diffrn_reflns_theta_max 27.50
_diffrn_reflns_theta_min 3.02
_exptl_absorpt_coefficient_mu 9.452
_exptl_absorpt_correction_T_max 0.690
_exptl_absorpt_correction_T_min 0.347
_exptl_absorpt_correction_type multi-scan
_exptl_absorpt_process_details
;
Abscor. T. Higashi (2001).  The Rigaku Corporation, Tokyo, Japan.
;
_exptl_crystal_colour yellow
_exptl_crystal_density_diffrn 2.248
_exptl_crystal_density_method 'not measured'
_exptl_crystal_description prism
_exptl_crystal_F_000 1016
_exptl_crystal_size_max 0.14
_exptl_crystal_size_mid 0.08
_exptl_crystal_size_min 0.04
_refine_diff_density_max 2.062
_refine_diff_density_min -2.345
_refine_diff_density_rms 0.209
_refine_ls_extinction_method none
_refine_ls_goodness_of_fit_ref 1.023
_refine_ls_hydrogen_treatment constr
_refine_ls_matrix_type full
_refine_ls_number_parameters 401
_refine_ls_number_reflns 7264
_refine_ls_number_restraints 0
_refine_ls_restrained_S_all 1.023
_refine_ls_R_factor_all 0.0409
_refine_ls_R_factor_gt 0.0348
_refine_ls_shift/su_max 0.003
_refine_ls_shift/su_mean 0.000
_refine_ls_structure_factor_coef Fsqd
_refine_ls_weighting_details 'calc w=1/[\s^2^(Fo^2^)+(0.0405P)^2^+7.5229P] where P=(Fo^2^+2Fc^2^)/3'
_refine_ls_weighting_scheme calc
_refine_ls_wR_factor_gt 0.0841
_refine_ls_wR_factor_ref 0.0881
_reflns_number_gt 6460
_reflns_number_total 7264
_reflns_threshold_expression >2sigma(I)
_cod_data_source_file c3dt51278a.txt
_cod_data_source_block 15
_cod_depositor_comments
;
The following automatic conversions were performed:

'_symmetry_cell_setting' value 'Triclinic' changed to 'triclinic'
according to /home/saulius/struct/CIF-dictionaries/cif_core.dic
dictionary named 'cif_core.dic' version 2.4.2 from 2011-04-26.

Automatic conversion script
Id: cif_fix_values 1891 2012-01-12 08:04:46Z andrius 
;
_cod_original_sg_symbol_H-M P-1
_cod_database_code 7023398

loop_
_symmetry_equiv_pos_as_xyz
'x, y, z'
'-x, -y, -z'

loop_
_atom_site_label
_atom_site_type_symbol
_atom_site_fract_x
_atom_site_fract_y
_atom_site_fract_z
_atom_site_U_iso_or_equiv
_atom_site_adp_type
_atom_site_occupancy
_atom_site_symmetry_multiplicity
_atom_site_calc_flag
_atom_site_refinement_flags
Ir1 Ir 0.02426(3) 0.139430(18) 0.330308(11) 0.01785(7) Uani 1 1 d .
Fe1 Fe 0.35547(10) 0.32665(7) 0.08786(4) 0.01506(15) Uani 1 1 d .
Cl1 Cl -0.1485(2) 0.26143(14) 0.31193(9) 0.0291(3) Uani 1 1 d .
N1 N 0.3183(6) 0.2949(4) 0.2512(3) 0.0173(9) Uani 1 1 d .
N2 N 0.0824(6) 0.1602(4) 0.1672(2) 0.0166(9) Uani 1 1 d .
C1 C 0.1622(7) 0.2064(5) 0.2383(3) 0.0167(10) Uani 1 1 d .
C2 C 0.4066(7) 0.3364(5) 0.3284(3) 0.0204(11) Uani 1 1 d .
H2A H 0.3225 0.3040 0.3654 0.031 Uiso 1 1 calc R
H2B H 0.4441 0.4224 0.3394 0.031 Uiso 1 1 calc R
H2C H 0.5125 0.3108 0.3322 0.031 Uiso 1 1 calc R
C3 C -0.0914(7) 0.0638(5) 0.1553(3) 0.0233(12) Uani 1 1 d .
H3A H -0.1117 0.0263 0.2008 0.035 Uiso 1 1 calc R
H3B H -0.0890 0.0056 0.1111 0.035 Uiso 1 1 calc R
H3C H -0.1889 0.0956 0.1462 0.035 Uiso 1 1 calc R
C4 C 0.4229(7) 0.3586(5) 0.1973(3) 0.0174(11) Uani 1 1 d .
C5 C 0.4027(7) 0.4629(5) 0.1744(3) 0.0187(11) Uani 1 1 d .
H5A H 0.3213 0.5021 0.1933 0.022 Uiso 1 1 calc R
C6 C 0.5270(7) 0.4963(5) 0.1186(3) 0.0199(11) Uani 1 1 d .
H6A H 0.5406 0.5606 0.0923 0.024 Uiso 1 1 calc R
C7 C 0.6276(7) 0.4166(5) 0.1090(3) 0.0204(11) Uani 1 1 d .
H7A H 0.7194 0.4191 0.0748 0.024 Uiso 1 1 calc R
C8 C 0.5694(7) 0.3327(5) 0.1583(3) 0.0195(11) Uani 1 1 d .
H8A H 0.6171 0.2716 0.1645 0.023 Uiso 1 1 calc R
C9 C 0.1354(7) 0.2000(5) 0.0970(3) 0.0170(10) Uani 1 1 d .
C10 C 0.0881(7) 0.2886(5) 0.0663(3) 0.0185(11) Uani 1 1 d .
H10A H 0.0141 0.3314 0.0883 0.022 Uiso 1 1 calc R
C11 C 0.1718(7) 0.3016(5) -0.0037(3) 0.0202(11) Uani 1 1 d .
H11A H 0.1645 0.3558 -0.0358 0.024 Uiso 1 1 calc R
C12 C 0.2677(7) 0.2202(5) -0.0171(3) 0.0196(11) Uani 1 1 d .
H12A H 0.3360 0.2110 -0.0595 0.023 Uiso 1 1 calc R
C13 C 0.2438(7) 0.1538(5) 0.0449(3) 0.0181(11) Uani 1 1 d .
H13A H 0.2903 0.0920 0.0502 0.022 Uiso 1 1 calc R
C1A C 0.1828(8) 0.0582(6) 0.3462(3) 0.0263(13) Uani 1 1 d .
O1A O 0.2801(7) 0.0119(4) 0.3579(3) 0.0367(11) Uani 1 1 d .
C2A C -0.1224(8) 0.0769(5) 0.4066(3) 0.0268(13) Uani 1 1 d .
O2A O -0.2144(7) 0.0343(4) 0.4504(3) 0.0410(12) Uani 1 1 d .
Ir2 Ir 0.28399(2) 0.811589(18) 0.137775(11) 0.01522(7) Uani 1 1 d .
Fe2 Fe 0.04490(10) 0.65177(7) 0.40312(4) 0.01615(16) Uani 1 1 d .
Cl2 Cl 0.1612(2) 0.61070(13) 0.08782(8) 0.0255(3) Uani 1 1 d .
N1B N 0.3136(6) 0.7321(4) 0.2893(3) 0.0167(9) Uani 1 1 d .
N2B N 0.0305(6) 0.7488(4) 0.2588(2) 0.0160(9) Uani 1 1 d .
C1B C 0.2010(7) 0.7595(5) 0.2427(3) 0.0177(11) Uani 1 1 d .
C2B C 0.5046(7) 0.7582(6) 0.2738(3) 0.0220(12) Uani 1 1 d .
H2BA H 0.5197 0.7731 0.2214 0.033 Uiso 1 1 calc R
H2BB H 0.5436 0.6910 0.2804 0.033 Uiso 1 1 calc R
H2BC H 0.5776 0.8277 0.3095 0.033 Uiso 1 1 calc R
C3B C -0.0901(7) 0.7774(5) 0.2059(3) 0.0213(12) Uani 1 1 d .
H3BA H -0.0222 0.8109 0.1647 0.032 Uiso 1 1 calc R
H3BB H -0.1403 0.8347 0.2335 0.032 Uiso 1 1 calc R
H3BC H -0.1881 0.7059 0.1842 0.032 Uiso 1 1 calc R
C4B C 0.2747(7) 0.6802(5) 0.3565(3) 0.0191(11) Uani 1 1 d .
C5B C 0.1997(7) 0.5576(5) 0.3587(3) 0.0216(11) Uani 1 1 d .
H5BA H 0.1685 0.4957 0.3161 0.026 Uiso 1 1 calc R
C6B C 0.1804(8) 0.5454(6) 0.4369(3) 0.0262(13) Uani 1 1 d .
H6BA H 0.1318 0.4737 0.4556 0.031 Uiso 1 1 calc R
C7B C 0.2468(7) 0.6596(6) 0.4823(3) 0.0233(12) Uani 1 1 d .
H7BA H 0.2491 0.6771 0.5363 0.028 Uiso 1 1 calc R
C8B C 0.3085(7) 0.7424(5) 0.4330(3) 0.0208(11) Uani 1 1 d .
H8BA H 0.3628 0.8247 0.4482 0.025 Uiso 1 1 calc R
C9B C -0.0616(7) 0.7079(5) 0.3229(3) 0.0161(10) Uani 1 1 d .
C10B C -0.1702(7) 0.5892(5) 0.3264(3) 0.0236(12) Uani 1 1 d .
H10B H -0.1956 0.5237 0.2863 0.028 Uiso 1 1 calc R
C11B C -0.2322(7) 0.5880(6) 0.4002(3) 0.0252(13) Uani 1 1 d .
H11B H -0.3050 0.5205 0.4185 0.030 Uiso 1 1 calc R
C12B C -0.1688(7) 0.7036(5) 0.4430(3) 0.0221(12) Uani 1 1 d .
H12B H -0.1909 0.7266 0.4943 0.027 Uiso 1 1 calc R
C13B C -0.0652(7) 0.7796(5) 0.3945(3) 0.0190(11) Uani 1 1 d .
H13B H -0.0092 0.8622 0.4075 0.023 Uiso 1 1 calc R
C1C C 0.3321(7) 0.8480(5) 0.0387(3) 0.0216(12) Uani 1 1 d .
O1C O 0.3557(6) 0.8718(4) -0.0203(2) 0.0266(9) Uani 1 1 d .
C2C C 0.3875(7) 0.9718(5) 0.1825(3) 0.0214(12) Uani 1 1 d .
O2C O 0.4496(6) 1.0639(4) 0.2061(3) 0.0346(11) Uani 1 1 d .

loop_
_atom_site_aniso_label
_atom_site_aniso_U_11
_atom_site_aniso_U_22
_atom_site_aniso_U_33
_atom_site_aniso_U_23
_atom_site_aniso_U_13
_atom_site_aniso_U_12
Ir1 0.02038(11) 0.01787(12) 0.01320(11) 0.00249(8) 0.00403(8) 0.00307(8)
Fe1 0.0159(3) 0.0153(4) 0.0129(3) 0.0018(3) 0.0021(3) 0.0038(3)
Cl1 0.0288(7) 0.0345(8) 0.0252(7) 0.0032(6) 0.0057(6) 0.0124(6)
N1 0.017(2) 0.019(2) 0.012(2) 0.0008(17) 0.0033(16) 0.0011(18)
N2 0.015(2) 0.018(2) 0.013(2) -0.0001(17) 0.0030(16) 0.0019(17)
C1 0.023(2) 0.016(3) 0.012(2) 0.0047(19) 0.0049(19) 0.006(2)
C2 0.024(3) 0.021(3) 0.015(3) 0.004(2) 0.001(2) 0.005(2)
C3 0.021(3) 0.024(3) 0.016(3) 0.004(2) 0.001(2) -0.005(2)
C4 0.018(2) 0.016(3) 0.013(2) 0.001(2) 0.0029(19) -0.001(2)
C5 0.017(2) 0.020(3) 0.018(3) -0.001(2) 0.002(2) 0.005(2)
C6 0.023(3) 0.016(3) 0.017(3) 0.001(2) 0.003(2) 0.001(2)
C7 0.015(2) 0.024(3) 0.022(3) 0.006(2) 0.005(2) 0.004(2)
C8 0.015(2) 0.026(3) 0.017(3) 0.000(2) -0.001(2) 0.008(2)
C9 0.019(2) 0.015(3) 0.014(2) 0.0019(19) 0.0007(19) 0.002(2)
C10 0.020(2) 0.019(3) 0.014(3) -0.001(2) 0.000(2) 0.004(2)
C11 0.022(3) 0.026(3) 0.011(2) 0.006(2) 0.000(2) 0.005(2)
C12 0.022(2) 0.020(3) 0.014(3) -0.001(2) 0.002(2) 0.005(2)
C13 0.021(2) 0.017(3) 0.016(3) 0.002(2) -0.001(2) 0.006(2)
C1A 0.028(3) 0.032(3) 0.010(3) 0.010(2) 0.002(2) -0.005(3)
O1A 0.041(3) 0.034(3) 0.034(3) 0.012(2) 0.009(2) 0.007(2)
C2A 0.032(3) 0.027(3) 0.017(3) -0.002(2) 0.003(2) 0.005(3)
O2A 0.052(3) 0.034(3) 0.035(3) 0.009(2) 0.030(2) 0.009(2)
Ir2 0.01561(10) 0.01776(12) 0.01322(11) 0.00432(8) 0.00416(7) 0.00569(8)
Fe2 0.0168(3) 0.0182(4) 0.0129(4) 0.0031(3) 0.0029(3) 0.0045(3)
Cl2 0.0324(7) 0.0232(7) 0.0221(7) 0.0031(5) 0.0023(5) 0.0108(6)
N1B 0.014(2) 0.022(2) 0.015(2) 0.0053(18) 0.0044(16) 0.0049(17)
N2B 0.017(2) 0.018(2) 0.014(2) 0.0024(17) 0.0060(16) 0.0062(17)
C1B 0.016(2) 0.019(3) 0.014(2) 0.003(2) 0.0027(19) -0.001(2)
C2B 0.015(2) 0.037(3) 0.018(3) 0.005(2) 0.005(2) 0.013(2)
C3B 0.017(2) 0.032(3) 0.017(3) 0.010(2) 0.000(2) 0.008(2)
C4B 0.014(2) 0.028(3) 0.016(3) 0.006(2) 0.0005(19) 0.007(2)
C5B 0.023(3) 0.021(3) 0.021(3) 0.002(2) 0.005(2) 0.008(2)
C6B 0.031(3) 0.031(3) 0.019(3) 0.007(2) 0.005(2) 0.012(3)
C7B 0.023(3) 0.038(4) 0.013(3) 0.009(2) 0.002(2) 0.014(3)
C8B 0.013(2) 0.028(3) 0.019(3) 0.002(2) 0.0011(19) 0.003(2)
C9B 0.014(2) 0.023(3) 0.012(2) 0.008(2) 0.0011(18) 0.005(2)
C10B 0.020(3) 0.027(3) 0.019(3) 0.008(2) -0.002(2) -0.001(2)
C11B 0.020(3) 0.033(3) 0.019(3) 0.010(2) 0.003(2) -0.001(2)
C12B 0.016(2) 0.031(3) 0.018(3) 0.007(2) 0.005(2) 0.004(2)
C13B 0.018(2) 0.023(3) 0.018(3) 0.005(2) 0.002(2) 0.008(2)
C1C 0.017(2) 0.027(3) 0.020(3) 0.001(2) 0.000(2) 0.007(2)
O1C 0.031(2) 0.034(2) 0.017(2) 0.0088(17) 0.0082(17) 0.0111(19)
C2C 0.020(2) 0.029(3) 0.021(3) 0.018(2) 0.010(2) 0.008(2)
O2C 0.037(2) 0.030(3) 0.032(3) 0.005(2) 0.007(2) 0.003(2)

loop_
_atom_type_symbol
_atom_type_description
_atom_type_scat_dispersion_real
_atom_type_scat_dispersion_imag
_atom_type_scat_source
C C 0.0033 0.0016 'International Tables Vol C Tables 4.2.6.8 and 6.1.1.4'
H H 0.0000 0.0000 'International Tables Vol C Tables 4.2.6.8 and 6.1.1.4'
N N 0.0061 0.0033 'International Tables Vol C Tables 4.2.6.8 and 6.1.1.4'
O O 0.0106 0.0060 'International Tables Vol C Tables 4.2.6.8 and 6.1.1.4'
Cl Cl 0.1484 0.1585 'International Tables Vol C Tables 4.2.6.8 and 6.1.1.4'
Fe Fe 0.3463 0.8444 'International Tables Vol C Tables 4.2.6.8 and 6.1.1.4'
Ir Ir -1.4442 7.9887 'International Tables Vol C Tables 4.2.6.8 and 6.1.1.4'

loop_
_geom_angle_atom_site_label_1
_geom_angle_atom_site_label_2
_geom_angle_atom_site_label_3
_geom_angle
C1A Ir1 C2A 92.5(3)
C1A Ir1 C1 92.0(2)
C2A Ir1 C1 173.9(2)
C1A Ir1 Cl1 173.60(18)
C2A Ir1 Cl1 91.4(2)
C1 Ir1 Cl1 84.43(16)
C9 Fe1 C4 93.0(2)
C9 Fe1 C5 112.1(2)
C4 Fe1 C5 42.6(2)
C9 Fe1 C10 42.0(2)
C4 Fe1 C10 111.4(2)
C5 Fe1 C10 99.9(2)
C9 Fe1 C13 42.5(2)
C4 Fe1 C13 113.8(2)
C5 Fe1 C13 150.8(2)
C10 Fe1 C13 70.4(2)
C9 Fe1 C8 113.9(2)
C4 Fe1 C8 42.5(2)
C5 Fe1 C8 70.5(2)
C10 Fe1 C8 150.1(2)
C13 Fe1 C8 103.8(2)
C9 Fe1 C6 152.1(2)
C4 Fe1 C6 70.3(2)
C5 Fe1 C6 40.8(2)
C10 Fe1 C6 122.5(2)
C13 Fe1 C6 165.0(2)
C8 Fe1 C6 69.0(2)
C9 Fe1 C7 153.9(2)
C4 Fe1 C7 69.8(2)
C5 Fe1 C7 68.8(2)
C10 Fe1 C7 162.5(2)
C13 Fe1 C7 125.9(2)
C8 Fe1 C7 40.4(2)
C6 Fe1 C7 40.4(2)
C9 Fe1 C12 70.2(2)
C4 Fe1 C12 154.7(2)
C5 Fe1 C12 161.3(2)
C10 Fe1 C12 69.0(2)
C13 Fe1 C12 41.3(2)
C8 Fe1 C12 126.6(2)
C6 Fe1 C12 132.2(2)
C7 Fe1 C12 117.8(2)
C9 Fe1 C11 69.8(2)
C4 Fe1 C11 151.4(2)
C5 Fe1 C11 121.9(2)
C10 Fe1 C11 40.9(2)
C13 Fe1 C11 69.1(2)
C8 Fe1 C11 165.7(2)
C6 Fe1 C11 114.7(2)
C7 Fe1 C11 133.4(2)
C12 Fe1 C11 40.1(2)
C1 N1 C4 128.5(4)
C1 N1 C2 120.4(4)
C4 N1 C2 111.1(4)
C1 N2 C9 128.1(4)
C1 N2 C3 120.6(4)
C9 N2 C3 111.0(4)
N1 C1 N2 122.2(5)
N1 C1 Ir1 120.4(4)
N2 C1 Ir1 117.3(4)
N1 C2 H2A 109.5
N1 C2 H2B 109.5
H2A C2 H2B 109.5
N1 C2 H2C 109.5
H2A C2 H2C 109.5
H2B C2 H2C 109.5
N2 C3 H3A 109.5
N2 C3 H3B 109.5
H3A C3 H3B 109.5
N2 C3 H3C 109.5
H3A C3 H3C 109.5
H3B C3 H3C 109.5
N1 C4 C5 125.1(5)
N1 C4 C8 126.7(5)
C5 C4 C8 108.2(5)
N1 C4 Fe1 123.9(4)
C5 C4 Fe1 71.1(3)
C8 C4 Fe1 72.3(3)
C6 C5 C4 107.6(5)
C6 C5 Fe1 71.3(3)
C4 C5 Fe1 66.3(3)
C6 C5 H5A 126.2
C4 C5 H5A 126.2
Fe1 C5 H5A 127.7
C5 C6 C7 108.1(5)
C5 C6 Fe1 67.9(3)
C7 C6 Fe1 70.0(3)
C5 C6 H6A 126.0
C7 C6 H6A 126.0
Fe1 C6 H6A 127.7
C8 C7 C6 109.6(5)
C8 C7 Fe1 69.0(3)
C6 C7 Fe1 69.6(3)
C8 C7 H7A 125.2
C6 C7 H7A 125.2
Fe1 C7 H7A 127.8
C7 C8 C4 106.5(5)
C7 C8 Fe1 70.5(3)
C4 C8 Fe1 65.3(3)
C7 C8 H8A 126.7
C4 C8 H8A 126.7
Fe1 C8 H8A 128.9
C10 C9 N2 126.3(5)
C10 C9 C13 108.8(5)
N2 C9 C13 124.9(5)
C10 C9 Fe1 71.5(3)
N2 C9 Fe1 124.1(4)
C13 C9 Fe1 71.5(3)
C9 C10 C11 107.7(5)
C9 C10 Fe1 66.5(3)
C11 C10 Fe1 71.5(3)
C9 C10 H10A 126.2
C11 C10 H10A 126.2
Fe1 C10 H10A 127.3
C12 C11 C10 108.6(5)
C12 C11 Fe1 69.9(3)
C10 C11 Fe1 67.6(3)
C12 C11 H11A 125.7
C10 C11 H11A 125.7
Fe1 C11 H11A 128.4
C11 C12 C13 108.3(5)
C11 C12 Fe1 70.0(3)
C13 C12 Fe1 67.7(3)
C11 C12 H12A 125.8
C13 C12 H12A 125.8
Fe1 C12 H12A 128.0
C9 C13 C12 106.5(5)
C9 C13 Fe1 66.0(3)
C12 C13 Fe1 70.9(3)
C9 C13 H13A 126.8
C12 C13 H13A 126.8
Fe1 C13 H13A 127.8
O1A C1A Ir1 177.7(6)
O2A C2A Ir1 176.8(6)
C2C Ir2 C1C 91.2(2)
C2C Ir2 C1B 93.2(2)
C1C Ir2 C1B 173.5(2)
C2C Ir2 Cl2 177.16(17)
C1C Ir2 Cl2 91.12(18)
C1B Ir2 Cl2 84.59(15)
C9B Fe2 C4B 92.7(2)
C9B Fe2 C10B 42.6(2)
C4B Fe2 C10B 113.3(2)
C9B Fe2 C5B 110.5(2)
C4B Fe2 C5B 42.1(2)
C10B Fe2 C5B 100.5(2)
C9B Fe2 C13B 42.3(2)
C4B Fe2 C13B 112.1(2)
C10B Fe2 C13B 70.3(2)
C5B Fe2 C13B 148.2(2)
C9B Fe2 C8B 114.3(2)
C4B Fe2 C8B 41.9(2)
C10B Fe2 C8B 151.7(2)
C5B Fe2 C8B 69.9(2)
C13B Fe2 C8B 103.4(2)
C9B Fe2 C6B 150.6(2)
C4B Fe2 C6B 69.8(2)
C10B Fe2 C6B 122.1(3)
C5B Fe2 C6B 41.0(2)
C13B Fe2 C6B 166.4(2)
C8B Fe2 C6B 68.5(2)
C9B Fe2 C7B 154.3(2)
C4B Fe2 C7B 69.6(2)
C10B Fe2 C7B 161.7(3)
C5B Fe2 C7B 69.1(2)
C13B Fe2 C7B 126.4(2)
C8B Fe2 C7B 40.4(2)
C6B Fe2 C7B 40.5(2)
C9B Fe2 C11B 69.9(2)
C4B Fe2 C11B 153.4(2)
C10B Fe2 C11B 40.5(2)
C5B Fe2 C11B 124.3(2)
C13B Fe2 C11B 68.7(2)
C8B Fe2 C11B 164.0(2)
C6B Fe2 C11B 116.2(3)
C7B Fe2 C11B 132.9(2)
C9B Fe2 C12B 70.2(2)
C4B Fe2 C12B 152.3(2)
C10B Fe2 C12B 68.9(2)
C5B Fe2 C12B 164.2(2)
C13B Fe2 C12B 41.0(2)
C8B Fe2 C12B 125.0(2)
C6B Fe2 C12B 134.3(2)
C7B Fe2 C12B 117.6(2)
C11B Fe2 C12B 40.2(2)
C1B N1B C4B 128.3(4)
C1B N1B C2B 119.7(4)
C4B N1B C2B 111.9(4)
C1B N2B C9B 128.7(5)
C1B N2B C3B 120.4(4)
C9B N2B C3B 110.8(4)
N2B C1B N1B 121.8(5)
N2B C1B Ir2 117.8(4)
N1B C1B Ir2 120.3(4)
N1B C2B H2BA 109.5
N1B C2B H2BB 109.5
H2BA C2B H2BB 109.5
N1B C2B H2BC 109.5
H2BA C2B H2BC 109.5
H2BB C2B H2BC 109.5
N2B C3B H3BA 109.5
N2B C3B H3BB 109.5
H3BA C3B H3BB 109.5
N2B C3B H3BC 109.5
H3BA C3B H3BC 109.5
H3BB C3B H3BC 109.5
C8B C4B C5B 108.4(5)
C8B C4B N1B 125.6(5)
C5B C4B N1B 126.0(5)
C8B C4B Fe2 71.7(3)
C5B C4B Fe2 71.1(3)
N1B C4B Fe2 124.1(4)
C6B C5B C4B 107.2(5)
C6B C5B Fe2 71.1(3)
C4B C5B Fe2 66.7(3)
C6B C5B H5BA 126.4
C4B C5B H5BA 126.4
Fe2 C5B H5BA 127.2
C7B C6B C5B 108.2(5)
C7B C6B Fe2 69.9(3)
C5B C6B Fe2 67.9(3)
C7B C6B H6BA 125.9
C5B C6B H6BA 125.9
Fe2 C6B H6BA 127.9
C8B C7B C6B 108.3(5)
C8B C7B Fe2 68.5(3)
C6B C7B Fe2 69.6(3)
C8B C7B H7BA 125.9
C6B C7B H7BA 125.9
Fe2 C7B H7BA 127.6
C7B C8B C4B 107.9(5)
C7B C8B Fe2 71.1(3)
C4B C8B Fe2 66.4(3)
C7B C8B H8BA 126.1
C4B C8B H8BA 126.1
Fe2 C8B H8BA 128.0
N2B C9B C13B 125.7(5)
N2B C9B C10B 126.3(5)
C13B C9B C10B 108.0(5)
N2B C9B Fe2 124.0(4)
C13B C9B Fe2 71.7(3)
C10B C9B Fe2 71.1(3)
C11B C10B C9B 107.4(5)
C11B C10B Fe2 71.6(3)
C9B C10B Fe2 66.3(3)
C11B C10B H10B 126.3
C9B C10B H10B 126.3
Fe2 C10B H10B 127.3
C10B C11B C12B 109.4(5)
C10B C11B Fe2 67.9(3)
C12B C11B Fe2 70.3(3)
C10B C11B H11B 125.3
C12B C11B H11B 125.3
Fe2 C11B H11B 128.1
C11B C12B C13B 107.6(5)
C11B C12B Fe2 69.5(3)
C13B C12B Fe2 67.7(3)
C11B C12B H12B 126.2
C13B C12B H12B 126.2
Fe2 C12B H12B 128.2
C9B C13B C12B 107.5(5)
C9B C13B Fe2 66.0(3)
C12B C13B Fe2 71.3(3)
C9B C13B H13B 126.2
C12B C13B H13B 126.2
Fe2 C13B H13B 127.9
O1C C1C Ir2 177.3(5)
O2C C2C Ir2 177.7(5)

loop_
_geom_bond_atom_site_label_1
_geom_bond_atom_site_label_2
_geom_bond_distance
Ir1 C1A 1.857(7)
Ir1 C2A 1.894(6)
Ir1 C1 2.110(5)
Ir1 Cl1 2.3546(17)
Fe1 C9 1.950(5)
Fe1 C4 1.951(5)
Fe1 C5 2.016(5)
Fe1 C10 2.016(5)
Fe1 C13 2.023(6)
Fe1 C8 2.046(5)
Fe1 C6 2.060(5)
Fe1 C7 2.066(5)
Fe1 C12 2.067(5)
Fe1 C11 2.068(5)
N1 C1 1.340(7)
N1 C4 1.436(7)
N1 C2 1.463(7)
N2 C1 1.353(7)
N2 C9 1.431(7)
N2 C3 1.478(6)
C2 H2A 0.9800
C2 H2B 0.9800
C2 H2C 0.9800
C3 H3A 0.9800
C3 H3B 0.9800
C3 H3C 0.9800
C4 C5 1.442(8)
C4 C8 1.451(7)
C5 C6 1.423(7)
C5 H5A 0.9500
C6 C7 1.426(8)
C6 H6A 0.9500
C7 C8 1.421(8)
C7 H7A 0.9500
C8 H8A 0.9500
C9 C10 1.421(8)
C9 C13 1.442(8)
C10 C11 1.428(7)
C10 H10A 0.9500
C11 C12 1.418(8)
C11 H11A 0.9500
C12 C13 1.444(8)
C12 H12A 0.9500
C13 H13A 0.9500
C1A O1A 1.116(8)
C2A O2A 1.146(7)
Ir2 C2C 1.896(6)
Ir2 C1C 1.899(6)
Ir2 C1B 2.113(5)
Ir2 Cl2 2.3469(17)
Fe2 C9B 1.950(5)
Fe2 C4B 1.957(5)
Fe2 C10B 2.014(6)
Fe2 C5B 2.016(6)
Fe2 C13B 2.025(6)
Fe2 C8B 2.028(5)
Fe2 C6B 2.059(6)
Fe2 C7B 2.063(6)
Fe2 C11B 2.064(6)
Fe2 C12B 2.075(6)
N1B C1B 1.346(7)
N1B C4B 1.432(7)
N1B C2B 1.474(6)
N2B C1B 1.346(6)
N2B C9B 1.435(6)
N2B C3B 1.472(7)
C2B H2BA 0.9800
C2B H2BB 0.9800
C2B H2BC 0.9800
C3B H3BA 0.9800
C3B H3BB 0.9800
C3B H3BC 0.9800
C4B C8B 1.427(8)
C4B C5B 1.429(8)
C5B C6B 1.428(8)
C5B H5BA 0.9500
C6B C7B 1.426(9)
C6B H6BA 0.9500
C7B C8B 1.414(8)
C7B H7BA 0.9500
C8B H8BA 0.9500
C9B C13B 1.436(8)
C9B C10B 1.440(8)
C10B C11B 1.413(8)
C10B H10B 0.9500
C11B C12B 1.421(8)
C11B H11B 0.9500
C12B C13B 1.436(7)
C12B H12B 0.9500
C13B H13B 0.9500
C1C O1C 1.135(7)
C2C O2C 1.082(7)

loop_
_geom_torsion_atom_site_label_1
_geom_torsion_atom_site_label_2
_geom_torsion_atom_site_label_3
_geom_torsion_atom_site_label_4
_geom_torsion
C4 N1 C1 N2 2.9(9)
C2 N1 C1 N2 -175.4(5)
C4 N1 C1 Ir1 -174.0(4)
C2 N1 C1 Ir1 7.7(7)
C9 N2 C1 N1 -5.8(9)
C3 N2 C1 N1 -179.0(5)
C9 N2 C1 Ir1 171.1(4)
C3 N2 C1 Ir1 -2.0(7)
C1A Ir1 C1 N1 -76.4(5)
Cl1 Ir1 C1 N1 98.2(4)
C1A Ir1 C1 N2 106.6(4)
Cl1 Ir1 C1 N2 -78.8(4)
C1 N1 C4 C5 89.3(7)
C2 N1 C4 C5 -92.2(6)
C1 N1 C4 C8 -92.8(7)
C2 N1 C4 C8 85.6(6)
C1 N1 C4 Fe1 -0.4(8)
C2 N1 C4 Fe1 178.1(4)
C9 Fe1 C4 N1 0.2(5)
C5 Fe1 C4 N1 120.2(6)
C10 Fe1 C4 N1 39.0(5)
C13 Fe1 C4 N1 -38.2(5)
C8 Fe1 C4 N1 -122.7(6)
C6 Fe1 C4 N1 157.3(5)
C7 Fe1 C4 N1 -159.6(5)
C12 Fe1 C4 N1 -46.9(8)
C11 Fe1 C4 N1 51.5(8)
C9 Fe1 C4 C5 -120.0(3)
C10 Fe1 C4 C5 -81.1(3)
C13 Fe1 C4 C5 -158.4(3)
C8 Fe1 C4 C5 117.1(4)
C6 Fe1 C4 C5 37.1(3)
C7 Fe1 C4 C5 80.2(3)
C12 Fe1 C4 C5 -167.1(5)
C11 Fe1 C4 C5 -68.7(6)
C9 Fe1 C4 C8 122.9(3)
C5 Fe1 C4 C8 -117.1(4)
C10 Fe1 C4 C8 161.7(3)
C13 Fe1 C4 C8 84.5(4)
C6 Fe1 C4 C8 -80.0(3)
C7 Fe1 C4 C8 -36.9(3)
C12 Fe1 C4 C8 75.8(6)
C11 Fe1 C4 C8 174.2(4)
N1 C4 C5 C6 -178.2(5)
C8 C4 C5 C6 3.6(6)
Fe1 C4 C5 C6 -59.6(4)
N1 C4 C5 Fe1 -118.6(5)
C8 C4 C5 Fe1 63.2(4)
C9 Fe1 C5 C6 -171.2(3)
C4 Fe1 C5 C6 119.8(4)
C10 Fe1 C5 C6 -129.2(3)
C13 Fe1 C5 C6 163.4(4)
C8 Fe1 C5 C6 80.1(4)
C7 Fe1 C5 C6 36.9(3)
C12 Fe1 C5 C6 -77.6(7)
C11 Fe1 C5 C6 -91.9(4)
C9 Fe1 C5 C4 69.1(3)
C10 Fe1 C5 C4 111.0(3)
C13 Fe1 C5 C4 43.6(6)
C8 Fe1 C5 C4 -39.6(3)
C6 Fe1 C5 C4 -119.8(4)
C7 Fe1 C5 C4 -82.8(3)
C12 Fe1 C5 C4 162.7(6)
C11 Fe1 C5 C4 148.3(3)
C4 C5 C6 C7 -2.1(6)
Fe1 C5 C6 C7 -58.6(4)
C4 C5 C6 Fe1 56.5(4)
C9 Fe1 C6 C5 17.7(6)
C4 Fe1 C6 C5 -38.6(3)
C10 Fe1 C6 C5 64.8(4)
C13 Fe1 C6 C5 -147.2(8)
C8 Fe1 C6 C5 -84.0(4)
C7 Fe1 C6 C5 -120.3(5)
C12 Fe1 C6 C5 155.0(3)
C11 Fe1 C6 C5 111.0(3)
C9 Fe1 C6 C7 138.0(5)
C4 Fe1 C6 C7 81.7(4)
C5 Fe1 C6 C7 120.3(5)
C10 Fe1 C6 C7 -174.9(3)
C13 Fe1 C6 C7 -27.0(10)
C8 Fe1 C6 C7 36.2(3)
C12 Fe1 C6 C7 -84.7(4)
C11 Fe1 C6 C7 -128.8(3)
C5 C6 C7 C8 -0.2(6)
Fe1 C6 C7 C8 -57.5(4)
C5 C6 C7 Fe1 57.3(4)
C9 Fe1 C7 C8 -12.9(7)
C4 Fe1 C7 C8 38.7(3)
C5 Fe1 C7 C8 84.4(4)
C10 Fe1 C7 C8 136.2(7)
C13 Fe1 C7 C8 -66.6(4)
C6 Fe1 C7 C8 121.7(5)
C12 Fe1 C7 C8 -114.9(4)
C11 Fe1 C7 C8 -161.2(3)
C9 Fe1 C7 C6 -134.5(5)
C4 Fe1 C7 C6 -83.0(4)
C5 Fe1 C7 C6 -37.3(3)
C10 Fe1 C7 C6 14.5(9)
C13 Fe1 C7 C6 171.7(3)
C8 Fe1 C7 C6 -121.7(5)
C12 Fe1 C7 C6 123.5(3)
C11 Fe1 C7 C6 77.2(4)
C6 C7 C8 C4 2.4(6)
Fe1 C7 C8 C4 -55.4(3)
C6 C7 C8 Fe1 57.8(4)
N1 C4 C8 C7 178.1(5)
C5 C4 C8 C7 -3.7(6)
Fe1 C4 C8 C7 58.7(4)
N1 C4 C8 Fe1 119.4(5)
C5 C4 C8 Fe1 -62.4(4)
C9 Fe1 C8 C7 173.8(3)
C4 Fe1 C8 C7 -119.7(5)
C5 Fe1 C8 C7 -79.9(4)
C10 Fe1 C8 C7 -155.4(4)
C13 Fe1 C8 C7 130.0(3)
C6 Fe1 C8 C7 -36.3(3)
C12 Fe1 C8 C7 91.4(4)
C11 Fe1 C8 C7 71.7(10)
C9 Fe1 C8 C4 -66.5(4)
C5 Fe1 C8 C4 39.7(3)
C10 Fe1 C8 C4 -35.8(6)
C13 Fe1 C8 C4 -110.3(3)
C6 Fe1 C8 C4 83.4(3)
C7 Fe1 C8 C4 119.7(5)
C12 Fe1 C8 C4 -149.0(3)
C11 Fe1 C8 C4 -168.6(8)
C1 N2 C9 C10 -85.4(7)
C3 N2 C9 C10 88.3(6)
C1 N2 C9 C13 96.0(7)
C3 N2 C9 C13 -90.3(6)
C1 N2 C9 Fe1 5.8(8)
C3 N2 C9 Fe1 179.5(4)
C4 Fe1 C9 C10 119.2(3)
C5 Fe1 C9 C10 80.0(3)
C13 Fe1 C9 C10 -118.1(4)
C8 Fe1 C9 C10 157.6(3)
C6 Fe1 C9 C10 67.6(6)
C7 Fe1 C9 C10 166.7(5)
C12 Fe1 C9 C10 -80.2(3)
C11 Fe1 C9 C10 -37.3(3)
C4 Fe1 C9 N2 -2.6(5)
C5 Fe1 C9 N2 -41.8(5)
C10 Fe1 C9 N2 -121.8(6)
C13 Fe1 C9 N2 120.1(6)
C8 Fe1 C9 N2 35.8(5)
C6 Fe1 C9 N2 -54.2(7)
C7 Fe1 C9 N2 44.9(8)
C12 Fe1 C9 N2 158.0(5)
C11 Fe1 C9 N2 -159.2(5)
C4 Fe1 C9 C13 -122.6(3)
C5 Fe1 C9 C13 -161.9(3)
C10 Fe1 C9 C13 118.1(4)
C8 Fe1 C9 C13 -84.3(3)
C6 Fe1 C9 C13 -174.3(4)
C7 Fe1 C9 C13 -75.2(6)
C12 Fe1 C9 C13 37.9(3)
C11 Fe1 C9 C13 80.8(3)
N2 C9 C10 C11 179.1(5)
C13 C9 C10 C11 -2.2(6)
Fe1 C9 C10 C11 59.9(4)
N2 C9 C10 Fe1 119.2(5)
C13 C9 C10 Fe1 -62.1(4)
C4 Fe1 C10 C9 -69.4(4)
C5 Fe1 C10 C9 -112.2(3)
C13 Fe1 C10 C9 39.3(3)
C8 Fe1 C10 C9 -44.3(6)
C6 Fe1 C10 C9 -149.1(3)
C7 Fe1 C10 C9 -160.2(7)
C12 Fe1 C10 C9 83.4(3)
C11 Fe1 C10 C9 119.6(5)
C9 Fe1 C10 C11 -119.6(5)
C4 Fe1 C10 C11 171.0(3)
C5 Fe1 C10 C11 128.2(3)
C13 Fe1 C10 C11 -80.4(3)
C8 Fe1 C10 C11 -163.9(4)
C6 Fe1 C10 C11 91.3(4)
C7 Fe1 C10 C11 80.2(8)
C12 Fe1 C10 C11 -36.2(3)
C9 C10 C11 C12 1.1(6)
Fe1 C10 C11 C12 57.9(4)
C9 C10 C11 Fe1 -56.8(4)
C9 Fe1 C11 C12 -83.0(3)
C4 Fe1 C11 C12 -139.1(5)
C5 Fe1 C11 C12 172.9(3)
C10 Fe1 C11 C12 -121.3(5)
C13 Fe1 C11 C12 -37.4(3)
C8 Fe1 C11 C12 24.8(11)
C6 Fe1 C11 C12 126.9(3)
C7 Fe1 C11 C12 82.8(4)
C9 Fe1 C11 C10 38.3(3)
C4 Fe1 C11 C10 -17.8(6)
C5 Fe1 C11 C10 -65.8(4)
C13 Fe1 C11 C10 83.8(3)
C8 Fe1 C11 C10 146.0(9)
C6 Fe1 C11 C10 -111.9(3)
C7 Fe1 C11 C10 -156.0(3)
C12 Fe1 C11 C10 121.3(5)
C10 C11 C12 C13 0.4(6)
Fe1 C11 C12 C13 56.9(4)
C10 C11 C12 Fe1 -56.5(4)
C9 Fe1 C12 C11 81.8(3)
C4 Fe1 C12 C11 132.8(5)
C5 Fe1 C12 C11 -19.0(8)
C10 Fe1 C12 C11 36.9(3)
C13 Fe1 C12 C11 120.7(4)
C8 Fe1 C12 C11 -172.6(3)
C6 Fe1 C12 C11 -78.5(4)
C7 Fe1 C12 C11 -125.5(3)
C9 Fe1 C12 C13 -39.0(3)
C4 Fe1 C12 C13 12.0(7)
C5 Fe1 C12 C13 -139.8(6)
C10 Fe1 C12 C13 -83.9(3)
C8 Fe1 C12 C13 66.7(4)
C6 Fe1 C12 C13 160.7(3)
C7 Fe1 C12 C13 113.8(3)
C11 Fe1 C12 C13 -120.7(4)
C10 C9 C13 C12 2.4(6)
N2 C9 C13 C12 -178.8(5)
Fe1 C9 C13 C12 -59.7(4)
C10 C9 C13 Fe1 62.1(4)
N2 C9 C13 Fe1 -119.1(5)
C11 C12 C13 C9 -1.7(6)
Fe1 C12 C13 C9 56.6(3)
C11 C12 C13 Fe1 -58.3(4)
C4 Fe1 C13 C9 66.8(4)
C5 Fe1 C13 C9 36.1(6)
C10 Fe1 C13 C9 -38.7(3)
C8 Fe1 C13 C9 110.5(3)
C6 Fe1 C13 C9 169.6(8)
C7 Fe1 C13 C9 148.3(3)
C12 Fe1 C13 C9 -118.8(4)
C11 Fe1 C13 C9 -82.5(3)
C9 Fe1 C13 C12 118.8(4)
C4 Fe1 C13 C12 -174.4(3)
C5 Fe1 C13 C12 154.9(4)
C10 Fe1 C13 C12 80.1(3)
C8 Fe1 C13 C12 -130.6(3)
C6 Fe1 C13 C12 -71.6(9)
C7 Fe1 C13 C12 -92.8(4)
C11 Fe1 C13 C12 36.4(3)
C9B N2B C1B N1B -0.9(9)
C3B N2B C1B N1B -178.9(5)
C9B N2B C1B Ir2 175.6(4)
C3B N2B C1B Ir2 -2.4(7)
C4B N1B C1B N2B 5.8(9)
C2B N1B C1B N2B -172.9(5)
C4B N1B C1B Ir2 -170.6(4)
C2B N1B C1B Ir2 10.7(7)
C2C Ir2 C1B N2B 96.2(4)
Cl2 Ir2 C1B N2B -85.6(4)
C2C Ir2 C1B N1B -87.3(5)
Cl2 Ir2 C1B N1B 90.9(4)
C1B N1B C4B C8B -98.1(7)
C2B N1B C4B C8B 80.7(7)
C1B N1B C4B C5B 83.5(8)
C2B N1B C4B C5B -97.7(6)
C1B N1B C4B Fe2 -7.0(8)
C2B N1B C4B Fe2 171.8(4)
C9B Fe2 C4B C8B 124.3(4)
C10B Fe2 C4B C8B 162.8(4)
C5B Fe2 C4B C8B -117.6(5)
C13B Fe2 C4B C8B 85.5(4)
C6B Fe2 C4B C8B -80.0(4)
C7B Fe2 C4B C8B -36.7(3)
C11B Fe2 C4B C8B 171.7(5)
C12B Fe2 C4B C8B 74.0(6)
C9B Fe2 C4B C5B -118.1(3)
C10B Fe2 C4B C5B -79.6(4)
C13B Fe2 C4B C5B -156.8(3)
C8B Fe2 C4B C5B 117.6(5)
C6B Fe2 C4B C5B 37.7(3)
C7B Fe2 C4B C5B 80.9(4)
C11B Fe2 C4B C5B -70.7(6)
C12B Fe2 C4B C5B -168.3(4)
C9B Fe2 C4B N1B 3.1(5)
C10B Fe2 C4B N1B 41.6(6)
C5B Fe2 C4B N1B 121.2(6)
C13B Fe2 C4B N1B -35.6(5)
C8B Fe2 C4B N1B -121.1(6)
C6B Fe2 C4B N1B 158.9(5)
C7B Fe2 C4B N1B -157.8(6)
C11B Fe2 C4B N1B 50.6(8)
C12B Fe2 C4B N1B -47.1(8)
C8B C4B C5B C6B 2.5(6)
N1B C4B C5B C6B -178.9(5)
Fe2 C4B C5B C6B -59.9(4)
C8B C4B C5B Fe2 62.4(4)
N1B C4B C5B Fe2 -119.0(5)
C9B Fe2 C5B C6B -170.7(3)
C4B Fe2 C5B C6B 119.1(5)
C10B Fe2 C5B C6B -127.6(4)
C13B Fe2 C5B C6B 162.9(4)
C8B Fe2 C5B C6B 80.1(4)
C7B Fe2 C5B C6B 36.8(4)
C11B Fe2 C5B C6B -91.6(4)
C12B Fe2 C5B C6B -81.0(9)
C9B Fe2 C5B C4B 70.2(4)
C10B Fe2 C5B C4B 113.3(3)
C13B Fe2 C5B C4B 43.8(6)
C8B Fe2 C5B C4B -39.1(3)
C6B Fe2 C5B C4B -119.1(5)
C7B Fe2 C5B C4B -82.3(3)
C11B Fe2 C5B C4B 149.3(3)
C12B Fe2 C5B C4B 159.8(8)
C4B C5B C6B C7B -1.2(7)
Fe2 C5B C6B C7B -58.4(4)
C4B C5B C6B Fe2 57.2(4)
C9B Fe2 C6B C7B 138.5(4)
C4B Fe2 C6B C7B 81.9(4)
C10B Fe2 C6B C7B -172.6(3)
C5B Fe2 C6B C7B 120.5(5)
C13B Fe2 C6B C7B -18.5(11)
C8B Fe2 C6B C7B 36.9(3)
C11B Fe2 C6B C7B -126.3(3)
C12B Fe2 C6B C7B -81.6(4)
C9B Fe2 C6B C5B 18.0(6)
C4B Fe2 C6B C5B -38.6(3)
C10B Fe2 C6B C5B 66.9(4)
C13B Fe2 C6B C5B -139.0(9)
C8B Fe2 C6B C5B -83.6(4)
C7B Fe2 C6B C5B -120.5(5)
C11B Fe2 C6B C5B 113.1(4)
C12B Fe2 C6B C5B 157.9(3)
C5B C6B C7B C8B -0.5(7)
Fe2 C6B C7B C8B -57.6(4)
C5B C6B C7B Fe2 57.1(4)
C9B Fe2 C7B C8B -10.8(7)
C4B Fe2 C7B C8B 38.0(3)
C10B Fe2 C7B C8B 140.8(7)
C5B Fe2 C7B C8B 83.2(4)
C13B Fe2 C7B C8B -64.9(4)
C6B Fe2 C7B C8B 120.4(5)
C11B Fe2 C7B C8B -158.9(4)
C12B Fe2 C7B C8B -112.6(4)
C9B Fe2 C7B C6B -131.2(5)
C4B Fe2 C7B C6B -82.4(4)
C10B Fe2 C7B C6B 20.4(9)
C5B Fe2 C7B C6B -37.2(3)
C13B Fe2 C7B C6B 174.7(3)
C8B Fe2 C7B C6B -120.4(5)
C11B Fe2 C7B C6B 80.7(4)
C12B Fe2 C7B C6B 127.0(4)
C6B C7B C8B C4B 2.1(6)
Fe2 C7B C8B C4B -56.3(4)
C6B C7B C8B Fe2 58.4(4)
C5B C4B C8B C7B -2.8(6)
N1B C4B C8B C7B 178.5(5)
Fe2 C4B C8B C7B 59.2(4)
C5B C4B C8B Fe2 -62.0(4)
N1B C4B C8B Fe2 119.3(5)
C9B Fe2 C8B C7B 174.9(3)
C4B Fe2 C8B C7B -120.2(5)
C10B Fe2 C8B C7B -155.3(5)
C5B Fe2 C8B C7B -81.0(4)
C13B Fe2 C8B C7B 131.5(4)
C6B Fe2 C8B C7B -37.0(3)
C11B Fe2 C8B C7B 73.3(10)
C12B Fe2 C8B C7B 92.8(4)
C9B Fe2 C8B C4B -64.9(4)
C10B Fe2 C8B C4B -35.1(7)
C5B Fe2 C8B C4B 39.3(3)
C13B Fe2 C8B C4B -108.2(4)
C6B Fe2 C8B C4B 83.3(4)
C7B Fe2 C8B C4B 120.2(5)
C11B Fe2 C8B C4B -166.4(8)
C12B Fe2 C8B C4B -146.9(3)
C1B N2B C9B C13B 89.0(7)
C3B N2B C9B C13B -92.8(6)
C1B N2B C9B C10B -92.7(7)
C3B N2B C9B C10B 85.5(6)
C1B N2B C9B Fe2 -2.0(8)
C3B N2B C9B Fe2 176.1(4)
C4B Fe2 C9B N2B 0.7(5)
C10B Fe2 C9B N2B -121.6(6)
C5B Fe2 C9B N2B -38.5(5)
C13B Fe2 C9B N2B 121.2(6)
C8B Fe2 C9B N2B 38.0(5)
C6B Fe2 C9B N2B -51.0(7)
C7B Fe2 C9B N2B 45.7(8)
C11B Fe2 C9B N2B -158.7(5)
C12B Fe2 C9B N2B 158.4(5)
C4B Fe2 C9B C13B -120.5(3)
C10B Fe2 C9B C13B 117.2(4)
C5B Fe2 C9B C13B -159.7(3)
C8B Fe2 C9B C13B -83.2(3)
C6B Fe2 C9B C13B -172.1(4)
C7B Fe2 C9B C13B -75.5(6)
C11B Fe2 C9B C13B 80.1(3)
C12B Fe2 C9B C13B 37.2(3)
C4B Fe2 C9B C10B 122.4(4)
C5B Fe2 C9B C10B 83.2(4)
C13B Fe2 C9B C10B -117.2(4)
C8B Fe2 C9B C10B 159.6(3)
C6B Fe2 C9B C10B 70.7(6)
C7B Fe2 C9B C10B 167.3(5)
C11B Fe2 C9B C10B -37.1(3)
C12B Fe2 C9B C10B -80.0(4)
N2B C9B C10B C11B 178.9(5)
C13B C9B C10B C11B -2.5(6)
Fe2 C9B C10B C11B 60.1(4)
N2B C9B C10B Fe2 118.8(5)
C13B C9B C10B Fe2 -62.6(4)
C9B Fe2 C10B C11B -119.4(5)
C4B Fe2 C10B C11B 173.9(4)
C5B Fe2 C10B C11B 131.7(4)
C13B Fe2 C10B C11B -79.9(4)
C8B Fe2 C10B C11B -161.4(5)
C6B Fe2 C10B C11B 93.8(4)
C7B Fe2 C10B C11B 78.3(8)
C12B Fe2 C10B C11B -36.0(4)
C4B Fe2 C10B C9B -66.8(4)
C5B Fe2 C10B C9B -108.9(3)
C13B Fe2 C10B C9B 39.5(3)
C8B Fe2 C10B C9B -42.1(7)
C6B Fe2 C10B C9B -146.8(3)
C7B Fe2 C10B C9B -162.3(7)
C11B Fe2 C10B C9B 119.4(5)
C12B Fe2 C10B C9B 83.3(4)
C9B C10B C11B C12B 1.3(7)
Fe2 C10B C11B C12B 58.1(4)
C9B C10B C11B Fe2 -56.8(4)
C9B Fe2 C11B C10B 38.9(4)
C4B Fe2 C11B C10B -12.7(8)
C5B Fe2 C11B C10B -62.7(4)
C13B Fe2 C11B C10B 84.3(4)
C8B Fe2 C11B C10B 146.8(8)
C6B Fe2 C11B C10B -109.7(4)
C7B Fe2 C11B C10B -155.2(4)
C12B Fe2 C11B C10B 121.7(5)
C9B Fe2 C11B C12B -82.8(4)
C4B Fe2 C11B C12B -134.4(5)
C10B Fe2 C11B C12B -121.7(5)
C5B Fe2 C11B C12B 175.5(3)
C13B Fe2 C11B C12B -37.5(3)
C8B Fe2 C11B C12B 25.1(10)
C6B Fe2 C11B C12B 128.6(3)
C7B Fe2 C11B C12B 83.0(4)
C10B C11B C12B C13B 0.4(7)
Fe2 C11B C12B C13B 57.0(4)
C10B C11B C12B Fe2 -56.6(4)
C9B Fe2 C12B C11B 81.9(4)
C4B Fe2 C12B C11B 136.6(5)
C10B Fe2 C12B C11B 36.3(3)
C5B Fe2 C12B C11B -13.6(10)
C13B Fe2 C12B C11B 120.2(5)
C8B Fe2 C12B C11B -171.8(3)
C6B Fe2 C12B C11B -78.5(4)
C7B Fe2 C12B C11B -124.9(4)
C9B Fe2 C12B C13B -38.3(3)
C4B Fe2 C12B C13B 16.4(6)
C10B Fe2 C12B C13B -83.9(3)
C5B Fe2 C12B C13B -133.8(8)
C8B Fe2 C12B C13B 68.0(4)
C6B Fe2 C12B C13B 161.3(4)
C7B Fe2 C12B C13B 114.9(4)
C11B Fe2 C12B C13B -120.2(5)
N2B C9B C13B C12B -178.7(5)
C10B C9B C13B C12B 2.7(6)
Fe2 C9B C13B C12B -59.5(4)
N2B C9B C13B Fe2 -119.2(5)
C10B C9B C13B Fe2 62.2(4)
C11B C12B C13B C9B -1.9(6)
Fe2 C12B C13B C9B 56.2(4)
C11B C12B C13B Fe2 -58.1(4)
C4B Fe2 C13B C9B 68.3(3)
C10B Fe2 C13B C9B -39.7(3)
C5B Fe2 C13B C9B 38.2(5)
C8B Fe2 C13B C9B 111.5(3)
C6B Fe2 C13B C9B 163.4(9)
C7B Fe2 C13B C9B 148.6(3)
C11B Fe2 C13B C9B -83.1(3)
C12B Fe2 C13B C9B -119.9(4)
C9B Fe2 C13B C12B 119.9(4)
C4B Fe2 C13B C12B -171.9(3)
C10B Fe2 C13B C12B 80.1(3)
C5B Fe2 C13B C12B 158.1(4)
C8B Fe2 C13B C12B -128.7(3)
C6B Fe2 C13B C12B -76.7(10)
C7B Fe2 C13B C12B -91.5(4)
C11B Fe2 C13B C12B 36.8(3)
